data_1549159
loop_
_publ_author_name
'Zhang, Xiaolei'
'Yan, Hong'

_publ_section_title
;
 Pd(ii)-catalyzed synthesis of bifunctionalized carboranes <i>via</i> cage
 B-H activation of 1-CH<sub>2</sub>NH<sub>2</sub>-<i>o</i>-carboranes.
;
_journal_issue 16
_journal_name_full 'Chemical science'
_journal_page_first 3964
_journal_page_last 3969
_journal_paper_doi 10.1039/c8sc01154k
_journal_volume 9
_journal_year 2018
_chemical_formula_moiety 'C25 H40 B20 N2 O Pd'
_chemical_formula_sum 'C25 H40 B20 N2 O Pd'
_chemical_formula_weight 707.19
_space_group_crystal_system monoclinic
_space_group_IT_number 14
_space_group_name_Hall '-P 2ybc'
_space_group_name_H-M_alt 'P 1 21/c 1'
_symmetry_space_group_name_Hall '-P 2ybc'
_symmetry_space_group_name_H-M 'P 1 21/c 1'
_atom_sites_solution_hydrogens mixed
_audit_creation_method SHELXL-2014/7
_audit_update_record
;
2017-11-03 deposited with the CCDC.
2018-03-27 downloaded from the CCDC.
;
_cell_angle_alpha 90
_cell_angle_beta 90.292(2)
_cell_angle_gamma 90
_cell_formula_units_Z 4
_cell_length_a 14.4456(7)
_cell_length_b 13.2757(6)
_cell_length_c 19.9354(8)
_cell_measurement_reflns_used 4987
_cell_measurement_temperature 173(2)
_cell_measurement_theta_max 25.31
_cell_measurement_theta_min 2.82
_cell_volume 3823.1(3)
_computing_structure_refinement 'SHELXL-2014/7 (Sheldrick, 2014)'
_diffrn_ambient_temperature 173(2)
_diffrn_measured_fraction_theta_full 0.995
_diffrn_measured_fraction_theta_max 0.995
_diffrn_measurement_device_type 'PHOTON 100 CMOS detector'
_diffrn_measurement_method 'omega scan'
_diffrn_radiation_type MoK\a
_diffrn_radiation_wavelength 0.71073
_diffrn_reflns_av_R_equivalents 0.0677
_diffrn_reflns_av_unetI/netI 0.0681
_diffrn_reflns_Laue_measured_fraction_full 0.995
_diffrn_reflns_Laue_measured_fraction_max 0.995
_diffrn_reflns_limit_h_max 17
_diffrn_reflns_limit_h_min -17
_diffrn_reflns_limit_k_max 15
_diffrn_reflns_limit_k_min -15
_diffrn_reflns_limit_l_max 23
_diffrn_reflns_limit_l_min -23
_diffrn_reflns_number 20022
_diffrn_reflns_point_group_measured_fraction_full 0.995
_diffrn_reflns_point_group_measured_fraction_max 0.995
_diffrn_reflns_theta_full 25.242
_diffrn_reflns_theta_max 25.338
_diffrn_reflns_theta_min 2.820
_diffrn_source 'fine-focus sealed tube'
_exptl_absorpt_coefficient_mu 0.510
_exptl_absorpt_correction_T_max 0.7452
_exptl_absorpt_correction_T_min 0.6273
_exptl_absorpt_correction_type multi-scan
_exptl_absorpt_process_details 'SADABS (Bruker, 2014)'
_exptl_crystal_density_diffrn 1.229
_exptl_crystal_description column
_exptl_crystal_F_000 1432
_exptl_crystal_size_max 0.250
_exptl_crystal_size_mid 0.170
_exptl_crystal_size_min 0.160
_refine_diff_density_max 1.255
_refine_diff_density_min -0.366
_refine_diff_density_rms 0.105
_refine_ls_extinction_method none
_refine_ls_goodness_of_fit_ref 1.051
_refine_ls_hydrogen_treatment mixed
_refine_ls_matrix_type full
_refine_ls_number_parameters 588
_refine_ls_number_reflns 6956
_refine_ls_number_restraints 1119
_refine_ls_restrained_S_all 1.003
_refine_ls_R_factor_all 0.0947
_refine_ls_R_factor_gt 0.0587
_refine_ls_shift/su_max 0.001
_refine_ls_shift/su_mean 0.000
_refine_ls_structure_factor_coef Fsqd
_refine_ls_weighting_details 'w=1/[\s^2^(Fo^2^)+(0.0975P)^2^+4.0197P] where P=(Fo^2^+2Fc^2^)/3'
_refine_ls_weighting_scheme calc
_refine_ls_wR_factor_gt 0.1535
_refine_ls_wR_factor_ref 0.1740
_reflns_Friedel_coverage 0.000
_reflns_number_gt 4963
_reflns_number_total 6956
_reflns_threshold_expression 'I > 2\s(I)'
_cod_data_source_file c8sc01154k2.cif
_cod_data_source_block 3
_cod_depositor_comments 'Adding full bibliography for 1549153--1549160.cif.'
_cod_database_code 1549159
_shelx_shelxl_version_number 2014/7
_shelx_space_group_comment
;
The symmetry employed for this shelxl refinement is uniquely defined
by the following loop, which should always be used as a source of
symmetry information in preference to the above space-group names.
They are only intended as comments.
;
_shelx_estimated_absorpt_t_min 0.883
_shelx_estimated_absorpt_t_max 0.923

loop_
_space_group_symop_operation_xyz
'x, y, z'
'-x, y+1/2, -z+1/2'
'-x, -y, -z'
'x, -y-1/2, z-1/2'

loop_
_atom_site_label
_atom_site_type_symbol
_atom_site_fract_x
_atom_site_fract_y
_atom_site_fract_z
_atom_site_U_iso_or_equiv
_atom_site_adp_type
_atom_site_occupancy
_atom_site_site_symmetry_order
_atom_site_calc_flag
_atom_site_refinement_flags_posn
_atom_site_refinement_flags_adp
_atom_site_refinement_flags_occupancy
_atom_site_disorder_assembly
_atom_site_disorder_group
B11 B 0.5631(5) -0.2458(5) 0.2657(3) 0.0345(15) Uani 1 1 d . . . . .
H11 H 0.5809 -0.1976 0.2215 0.041 Uiso 1 1 calc R U . . .
B12 B 0.6019(5) -0.3718(5) 0.2725(3) 0.0371(16) Uani 1 1 d . . . . .
H12 H 0.6445 -0.4082 0.2325 0.045 Uiso 1 1 calc R U . . .
B13 B 0.6211(6) -0.3970(5) 0.3595(3) 0.0439(17) Uani 1 1 d . . . . .
H13 H 0.6761 -0.4503 0.3773 0.053 Uiso 1 1 calc R U . . .
B14 B 0.5937(5) -0.2846(5) 0.4048(3) 0.0375(16) Uani 1 1 d . . . . .
H14 H 0.6312 -0.2624 0.4518 0.045 Uiso 1 1 calc R U . . .
B15 B 0.4550(5) -0.2347(5) 0.3066(3) 0.0412(16) Uani 1 1 d . . . . .
H15 H 0.4004 -0.1807 0.2892 0.049 Uiso 1 1 calc R U . . .
B16 B 0.4829(5) -0.3451(5) 0.2610(3) 0.0418(17) Uani 1 1 d . . . . .
H16 H 0.4463 -0.3644 0.2130 0.050 Uiso 1 1 calc R U . . .
B17 B 0.5177(6) -0.4391(6) 0.3189(4) 0.0477(18) Uani 1 1 d . . . . .
H17 H 0.5040 -0.5210 0.3095 0.057 Uiso 1 1 calc R U . . .
B18 B 0.5131(6) -0.3855(5) 0.4010(4) 0.051(2) Uani 1 1 d . . . . .
H18 H 0.4965 -0.4321 0.4462 0.061 Uiso 1 1 calc R U . . .
B19 B 0.4750(5) -0.2588(5) 0.3934(3) 0.0457(18) Uani 1 1 d . . . . .
H19 H 0.4338 -0.2205 0.4334 0.055 Uiso 1 1 calc R U . . .
B20 B 0.4269(6) -0.3545(6) 0.3403(4) 0.055(2) Uani 1 1 d . . . . .
H20 H 0.3535 -0.3804 0.3452 0.066 Uiso 1 1 calc R U . . .
C1 C 0.3940(4) 0.1639(4) 0.4271(2) 0.0337(13) Uani 1 1 d . . . . .
C2 C 0.4202(4) 0.2675(4) 0.4204(2) 0.0335(13) Uani 1 1 d D . . . .
C3 C 0.3502(5) 0.3428(5) 0.4191(3) 0.0480(16) Uani 1 1 d . . . . .
H3 H 0.3678 0.4114 0.4145 0.058 Uiso 1 1 calc R U . . .
C4 C 0.2588(5) 0.3194(7) 0.4241(4) 0.063(2) Uani 1 1 d . . . . .
H4 H 0.2132 0.3710 0.4239 0.076 Uiso 1 1 calc R U . . .
C5 C 0.2328(5) 0.2180(7) 0.4296(3) 0.060(2) Uani 1 1 d . . . . .
H5 H 0.1692 0.2009 0.4330 0.072 Uiso 1 1 calc R U . . .
C6 C 0.2979(4) 0.1437(6) 0.4301(3) 0.0460(16) Uani 1 1 d . . . . .
H6 H 0.2779 0.0756 0.4325 0.055 Uiso 1 1 calc R U . . .
C17 C 0.6435(4) -0.2815(4) 0.3258(2) 0.0307(12) Uani 1 1 d D . . . .
C18 C 0.5556(4) -0.2002(4) 0.3462(2) 0.0291(12) Uani 1 1 d . . . . .
C25 C 0.5784(4) -0.0887(4) 0.3536(2) 0.0307(12) Uani 1 1 d . . . . .
H25A H 0.6321 -0.0735 0.3247 0.037 Uiso 1 1 calc R U . . .
H25B H 0.5252 -0.0494 0.3362 0.037 Uiso 1 1 calc R U . . .
N2 N 0.5994(4) -0.0531(4) 0.4209(2) 0.0333(10) Uani 1 1 d D . . . .
H2A H 0.651(3) -0.078(4) 0.431(3) 0.040 Uiso 1 1 d D U . . .
H2B H 0.559(4) -0.073(4) 0.448(3) 0.040 Uiso 1 1 d D U . . .
O1 O 0.4507(3) 0.0893(3) 0.43183(19) 0.0366(9) Uani 1 1 d . . . . .
Pd1 Pd 0.59548(3) 0.10345(3) 0.42367(2) 0.02805(16) Uani 1 1 d . . . . .
C7 C 0.5110(6) 0.3043(10) 0.4146(10) 0.034(3) Uani 0.665(5) 1 d D U P A 1
H7 H 0.5164 0.3753 0.4101 0.041 Uiso 0.665(5) 1 calc R U P A 1
N1 N 0.5883(5) 0.2548(7) 0.4145(5) 0.032(2) Uani 0.665(5) 1 d D U P A 1
C8 C 0.6717(6) 0.3163(6) 0.4046(6) 0.044(2) Uani 0.665(5) 1 d D U P A 1
H8A H 0.6767 0.3677 0.4404 0.053 Uiso 0.665(5) 1 calc R U P A 1
H8B H 0.6682 0.3515 0.3608 0.053 Uiso 0.665(5) 1 calc R U P A 1
C9 C 0.7562(5) 0.2474(6) 0.4064(5) 0.039(2) Uani 0.665(5) 1 d D U P A 1
C10 C 0.8450(6) 0.2679(7) 0.3533(5) 0.042(2) Uani 0.665(5) 1 d D U P A 1
B1 B 0.7684(10) 0.1705(9) 0.3383(6) 0.039(2) Uani 0.665(5) 1 d D U P A 1
H1 H 0.7200 0.1694 0.2943 0.046 Uiso 0.665(5) 1 calc R U P A 1
B2 B 0.7331(10) 0.1210(7) 0.4153(15) 0.037(2) Uani 0.665(5) 1 d D U P A 1
B3 B 0.7905(9) 0.1967(11) 0.4800(6) 0.053(2) Uani 0.665(5) 1 d D U P A 1
H3A H 0.7574 0.2115 0.5297 0.063 Uiso 0.665(5) 1 calc R U P A 1
B4 B 0.8588(8) 0.2885(10) 0.4367(6) 0.054(2) Uani 0.665(5) 1 d D U P A 1
H4A H 0.8704 0.3656 0.4580 0.065 Uiso 0.665(5) 1 calc R U P A 1
B5 B 0.8896(10) 0.1555(10) 0.3296(6) 0.048(3) Uani 0.665(5) 1 d D U P A 1
H5A H 0.9225 0.1425 0.2796 0.058 Uiso 0.665(5) 1 calc R U P A 1
B6 B 0.8223(9) 0.0614(11) 0.3697(6) 0.047(3) Uani 0.665(5) 1 d D U P A 1
H6A H 0.8113 -0.0145 0.3466 0.056 Uiso 0.665(5) 1 calc R U P A 1
B7 B 0.8362(9) 0.0772(11) 0.4590(6) 0.055(3) Uani 0.665(5) 1 d D U P A 1
H7A H 0.8338 0.0129 0.4953 0.066 Uiso 0.665(5) 1 calc R U P A 1
B8 B 0.9123(10) 0.1814(11) 0.4702(6) 0.066(3) Uani 0.665(5) 1 d D U P A 1
H8 H 0.9607 0.1859 0.5141 0.079 Uiso 0.665(5) 1 calc R U P A 1
B9 B 0.9438(8) 0.2279(9) 0.3903(6) 0.054(3) Uani 0.665(5) 1 d D U P A 1
H9 H 1.0129 0.2633 0.3807 0.065 Uiso 0.665(5) 1 calc R U P A 1
B10 B 0.9314(8) 0.0969(9) 0.4040(6) 0.059(3) Uani 0.665(5) 1 d D U P A 1
H10 H 0.9919 0.0441 0.4041 0.071 Uiso 0.665(5) 1 calc R U P A 1
C11 C 0.8427(6) 0.3545(7) 0.3045(4) 0.049(2) Uani 0.665(5) 1 d D U P A 1
C12 C 0.8772(8) 0.4480(7) 0.3208(5) 0.068(3) Uani 0.665(5) 1 d D U P A 1
H12A H 0.8961 0.4602 0.3657 0.081 Uiso 0.665(5) 1 calc R U P A 1
C13 C 0.8854(8) 0.5262(6) 0.2734(5) 0.056(3) Uani 0.665(5) 1 d D U P A 1
H13A H 0.9179 0.5867 0.2833 0.068 Uiso 0.665(5) 1 calc R U P A 1
C14 C 0.8457(7) 0.5109(8) 0.2146(6) 0.062(3) Uani 0.665(5) 1 d D U P A 1
H14A H 0.8415 0.5670 0.1851 0.075 Uiso 0.665(5) 1 calc R U P A 1
C15 C 0.8102(7) 0.4225(8) 0.1922(5) 0.058(3) Uani 0.665(5) 1 d D U P A 1
H15A H 0.7870 0.4149 0.1479 0.070 Uiso 0.665(5) 1 calc R U P A 1
C16 C 0.8098(8) 0.3420(8) 0.2388(5) 0.067(3) Uani 0.665(5) 1 d D U P A 1
H16A H 0.7868 0.2782 0.2252 0.081 Uiso 0.665(5) 1 calc R U P A 1
C7' C 0.5151(8) 0.304(2) 0.426(2) 0.030(6) Uiso 0.335(5) 1 d D U P A 2
H7' H 0.5222 0.3748 0.4233 0.036 Uiso 0.335(5) 1 calc R U P A 2
N1' N 0.5906(8) 0.2536(17) 0.4327(10) 0.029(4) Uiso 0.335(5) 1 d D U P A 2
C8' C 0.6777(8) 0.3085(12) 0.4457(10) 0.035(4) Uiso 0.335(5) 1 d D U P A 2
H8'1 H 0.6807 0.3299 0.4932 0.042 Uiso 0.335(5) 1 calc R U P A 2
H8'2 H 0.6806 0.3694 0.4171 0.042 Uiso 0.335(5) 1 calc R U P A 2
C9' C 0.7590(10) 0.2387(12) 0.4299(10) 0.041(4) Uiso 0.335(5) 1 d D U P A 2
C10' C 0.8608(10) 0.2492(12) 0.4699(8) 0.041(3) Uiso 0.335(5) 1 d D U P A 2
B1' B 0.7877(16) 0.1508(16) 0.4886(10) 0.042(4) Uiso 0.335(5) 1 d D U P A 2
H1' H 0.7527 0.1431 0.5383 0.051 Uiso 0.335(5) 1 calc R U P A 2
B2' B 0.7298(18) 0.1150(13) 0.415(3) 0.039(4) Uiso 0.335(5) 1 d D U P A 2
B3' B 0.773(2) 0.197(2) 0.3489(11) 0.043(4) Uiso 0.335(5) 1 d D U P A 2
H3' H 0.7281 0.2179 0.3054 0.051 Uiso 0.335(5) 1 calc R U P A 2
B4' B 0.8541(16) 0.2820(17) 0.3871(10) 0.044(4) Uiso 0.335(5) 1 d D U P A 2
H4' H 0.8619 0.3614 0.3689 0.052 Uiso 0.335(5) 1 calc R U P A 2
B5' B 0.9068(18) 0.1321(18) 0.4795(9) 0.052(4) Uiso 0.335(5) 1 d D U P A 2
H5' H 0.9510 0.1105 0.5235 0.062 Uiso 0.335(5) 1 calc R U P A 2
B6' B 0.8289(16) 0.0451(18) 0.4422(10) 0.042(4) Uiso 0.335(5) 1 d D U P A 2
H6' H 0.8218 -0.0344 0.4603 0.051 Uiso 0.335(5) 1 calc R U P A 2
B7' B 0.8201(19) 0.076(2) 0.3540(11) 0.046(4) Uiso 0.335(5) 1 d D U P A 2
H7'1 H 0.8068 0.0188 0.3139 0.055 Uiso 0.335(5) 1 calc R U P A 2
B8' B 0.895(2) 0.1821(19) 0.3418(11) 0.050(4) Uiso 0.335(5) 1 d D U P A 2
H8'A H 0.9323 0.1953 0.2934 0.060 Uiso 0.335(5) 1 calc R U P A 2
B9' B 0.9477(19) 0.2125(15) 0.4186(11) 0.056(4) Uiso 0.335(5) 1 d D U P A 2
H9' H 1.0194 0.2441 0.4221 0.067 Uiso 0.335(5) 1 calc R U P A 2
B10' B 0.9278(15) 0.0843(15) 0.3970(11) 0.058(4) Uiso 0.335(5) 1 d D U P A 2
H10' H 0.9850 0.0305 0.3851 0.070 Uiso 0.335(5) 1 calc R U P A 2
C11' C 0.8725(13) 0.3323(12) 0.5204(7) 0.053(5) Uiso 0.335(5) 1 d D U P A 2
C12' C 0.9178(18) 0.4214(13) 0.5021(9) 0.084(7) Uiso 0.335(5) 1 d D U P A 2
H12' H 0.9282 0.4352 0.4560 0.100 Uiso 0.335(5) 1 calc R U P A 2
C13' C 0.9483(15) 0.4912(14) 0.5511(8) 0.067(6) Uiso 0.335(5) 1 d D U P A 2
H13' H 0.9893 0.5451 0.5414 0.080 Uiso 0.335(5) 1 calc R U P A 2
C14' C 0.9142(15) 0.4744(15) 0.6124(9) 0.069(6) Uiso 0.335(5) 1 d D U P A 2
H14' H 0.9294 0.5229 0.6457 0.083 Uiso 0.335(5) 1 calc R U P A 2
C15' C 0.8637(15) 0.4011(14) 0.6315(9) 0.064(6) Uiso 0.335(5) 1 d D U P A 2
H15' H 0.8350 0.4022 0.6742 0.077 Uiso 0.335(5) 1 calc R U P A 2
C16' C 0.8512(18) 0.3182(15) 0.5880(8) 0.084(7) Uiso 0.335(5) 1 d D U P A 2
H16' H 0.8292 0.2553 0.6040 0.101 Uiso 0.335(5) 1 calc R U P A 2
C19 C 0.7394(13) -0.242(4) 0.3151(11) 0.038(3) Uani 0.57(2) 1 d D U P B 3
C20 C 0.7691(11) -0.215(2) 0.2515(10) 0.045(3) Uani 0.57(2) 1 d D U P B 3
H20A H 0.7275 -0.2166 0.2145 0.054 Uiso 0.57(2) 1 calc R U P B 3
C21 C 0.8613(10) -0.1839(14) 0.2425(9) 0.051(3) Uani 0.57(2) 1 d D U P B 3
H21 H 0.8821 -0.1678 0.1987 0.062 Uiso 0.57(2) 1 calc R U P B 3
C22 C 0.9207(10) -0.1765(14) 0.2943(10) 0.058(4) Uani 0.57(2) 1 d D U P B 3
H22 H 0.9823 -0.1543 0.2868 0.069 Uiso 0.57(2) 1 calc R U P B 3
C23 C 0.8935(10) -0.2006(14) 0.3571(9) 0.058(4) Uani 0.57(2) 1 d D U P B 3
H23 H 0.9355 -0.1949 0.3937 0.069 Uiso 0.57(2) 1 calc R U P B 3
C24 C 0.8023(12) -0.2342(18) 0.3676(10) 0.052(4) Uani 0.57(2) 1 d D U P B 3
H24 H 0.7834 -0.2517 0.4117 0.062 Uiso 0.57(2) 1 calc R U P B 3
C19' C 0.7414(18) -0.247(5) 0.3270(15) 0.040(4) Uani 0.43(2) 1 d D U P B 4
C20' C 0.7868(15) -0.220(3) 0.2688(12) 0.046(4) Uani 0.43(2) 1 d D U P B 4
H20' H 0.7532 -0.2201 0.2277 0.056 Uiso 0.43(2) 1 calc R U P B 4
C21' C 0.8805(14) -0.192(2) 0.2680(12) 0.056(4) Uani 0.43(2) 1 d D U P B 4
H21' H 0.9095 -0.1700 0.2278 0.067 Uiso 0.43(2) 1 calc R U P B 4
C22' C 0.9270(13) -0.1966(19) 0.3255(13) 0.060(4) Uani 0.43(2) 1 d D U P B 4
H22' H 0.9905 -0.1780 0.3261 0.072 Uiso 0.43(2) 1 calc R U P B 4
C23' C 0.8877(14) -0.227(2) 0.3830(12) 0.060(4) Uani 0.43(2) 1 d D U P B 4
H23' H 0.9244 -0.2307 0.4225 0.072 Uiso 0.43(2) 1 calc R U P B 4
C24' C 0.7935(16) -0.253(2) 0.3862(12) 0.052(4) Uani 0.43(2) 1 d D U P B 4
H24' H 0.7662 -0.2738 0.4271 0.063 Uiso 0.43(2) 1 calc R U P B 4

loop_
_atom_site_aniso_label
_atom_site_aniso_U_11
_atom_site_aniso_U_22
_atom_site_aniso_U_33
_atom_site_aniso_U_23
_atom_site_aniso_U_13
_atom_site_aniso_U_12
B11 0.047(4) 0.031(4) 0.026(3) -0.001(3) -0.003(3) 0.004(3)
B12 0.052(4) 0.032(4) 0.027(3) -0.009(3) -0.009(3) 0.005(3)
B13 0.080(5) 0.020(3) 0.032(3) 0.001(3) -0.013(3) 0.001(3)
B14 0.071(5) 0.025(3) 0.017(3) 0.006(2) -0.006(3) -0.001(3)
B15 0.040(4) 0.041(4) 0.042(4) -0.006(3) -0.006(3) 0.001(3)
B16 0.054(5) 0.032(4) 0.039(4) -0.006(3) -0.011(3) -0.002(3)
B17 0.069(5) 0.030(4) 0.044(4) -0.006(3) -0.003(4) -0.016(4)
B18 0.088(6) 0.027(4) 0.037(4) 0.001(3) 0.007(4) -0.011(4)
B19 0.060(5) 0.037(4) 0.041(4) -0.005(3) 0.015(3) -0.015(4)
B20 0.051(5) 0.044(4) 0.070(5) -0.011(4) 0.010(4) -0.016(4)
C1 0.039(3) 0.044(4) 0.018(2) 0.001(2) 0.003(2) -0.006(3)
C2 0.040(3) 0.040(3) 0.021(3) 0.005(2) 0.004(2) 0.005(3)
C3 0.053(4) 0.056(4) 0.034(3) 0.007(3) -0.001(3) 0.017(3)
C4 0.053(5) 0.079(6) 0.058(4) 0.005(4) -0.008(3) 0.025(4)
C5 0.037(4) 0.091(6) 0.052(4) -0.002(4) -0.010(3) 0.003(4)
C6 0.044(4) 0.064(4) 0.031(3) -0.003(3) -0.006(3) -0.008(3)
C17 0.044(3) 0.022(3) 0.026(3) -0.002(2) -0.003(2) 0.003(2)
C18 0.037(3) 0.025(3) 0.025(3) 0.000(2) 0.004(2) 0.001(2)
C25 0.045(3) 0.023(3) 0.024(3) 0.001(2) 0.004(2) -0.002(2)
N2 0.045(3) 0.024(2) 0.032(2) 0.001(2) 0.006(2) -0.002(2)
O1 0.036(2) 0.034(2) 0.041(2) 0.0019(17) 0.0042(17) -0.0067(18)
Pd1 0.0368(3) 0.0202(2) 0.0272(2) -0.00105(17) 0.00502(15) -0.00317(19)
C7 0.049(6) 0.022(5) 0.032(9) 0.010(4) 0.012(4) 0.003(4)
N1 0.045(4) 0.019(4) 0.034(6) 0.000(4) 0.014(3) -0.011(3)
C8 0.046(5) 0.029(4) 0.058(5) -0.008(4) 0.019(4) -0.012(4)
C9 0.036(4) 0.034(4) 0.046(5) 0.005(4) 0.002(3) -0.012(3)
C10 0.028(4) 0.048(4) 0.049(4) 0.014(4) 0.001(4) -0.004(4)
B1 0.034(4) 0.037(5) 0.045(5) 0.006(4) 0.008(4) -0.005(4)
B2 0.035(4) 0.036(4) 0.040(4) 0.007(4) 0.000(4) -0.002(4)
B3 0.054(5) 0.062(5) 0.042(5) 0.007(5) -0.007(4) -0.014(5)
B4 0.044(5) 0.060(5) 0.058(5) 0.005(5) -0.007(4) -0.018(4)
B5 0.036(5) 0.047(5) 0.062(5) 0.011(5) 0.009(4) 0.001(5)
B6 0.038(4) 0.044(5) 0.059(5) 0.010(5) 0.009(4) 0.006(4)
B7 0.045(5) 0.059(6) 0.060(5) 0.022(5) -0.009(4) -0.001(5)
B8 0.051(5) 0.074(6) 0.072(5) 0.014(5) -0.016(5) -0.014(5)
B9 0.036(5) 0.063(5) 0.064(5) 0.018(5) -0.005(5) -0.005(4)
B10 0.041(5) 0.058(5) 0.078(5) 0.020(5) 0.002(4) 0.006(4)
C11 0.041(5) 0.044(5) 0.063(5) 0.009(4) 0.013(4) -0.008(4)
C12 0.077(7) 0.059(7) 0.068(7) 0.003(6) 0.013(6) 0.001(6)
C13 0.071(7) 0.022(5) 0.076(7) 0.019(5) 0.029(5) 0.007(4)
C14 0.042(6) 0.054(6) 0.091(8) 0.024(6) 0.016(5) 0.027(5)
C15 0.044(6) 0.059(6) 0.072(6) 0.036(5) -0.001(5) 0.004(5)
C16 0.055(6) 0.069(7) 0.077(7) 0.017(6) -0.001(5) -0.001(6)
C19 0.038(6) 0.034(6) 0.042(8) -0.009(8) -0.005(5) 0.007(5)
C20 0.039(6) 0.055(6) 0.041(8) -0.002(7) 0.001(5) 0.008(6)
C21 0.043(7) 0.067(7) 0.044(8) -0.005(7) 0.004(6) -0.002(6)
C22 0.044(7) 0.073(8) 0.056(10) -0.013(7) 0.002(7) 0.003(6)
C23 0.050(6) 0.068(8) 0.056(10) -0.001(7) -0.011(6) 0.003(6)
C24 0.049(6) 0.055(8) 0.052(9) 0.001(7) 0.002(6) 0.001(5)
C19' 0.041(7) 0.040(8) 0.039(9) -0.009(9) -0.012(7) 0.006(7)
C20' 0.046(7) 0.050(7) 0.044(10) -0.006(8) -0.005(7) 0.004(7)
C21' 0.047(8) 0.071(7) 0.051(11) -0.007(8) -0.011(7) 0.009(7)
C22' 0.049(8) 0.072(8) 0.060(11) -0.012(9) -0.012(8) 0.012(7)
C23' 0.049(7) 0.073(9) 0.058(10) -0.006(8) -0.015(8) 0.002(7)
C24' 0.050(7) 0.056(9) 0.051(10) -0.002(8) -0.014(7) -0.001(7)

loop_
_atom_type_symbol
_atom_type_description
_atom_type_scat_dispersion_real
_atom_type_scat_dispersion_imag
_atom_type_scat_source
C C 0.0033 0.0016 'International Tables Vol C Tables 4.2.6.8 and 6.1.1.4'
H H 0.0000 0.0000 'International Tables Vol C Tables 4.2.6.8 and 6.1.1.4'
B B 0.0013 0.0007 'International Tables Vol C Tables 4.2.6.8 and 6.1.1.4'
N N 0.0061 0.0033 'International Tables Vol C Tables 4.2.6.8 and 6.1.1.4'
O O 0.0106 0.0060 'International Tables Vol C Tables 4.2.6.8 and 6.1.1.4'
Pd Pd -0.9988 1.0072 'International Tables Vol C Tables 4.2.6.8 and 6.1.1.4'

loop_
_geom_angle_atom_site_label_1
_geom_angle_atom_site_label_2
_geom_angle_atom_site_label_3
_geom_angle
C18 B11 C17 59.7(3)
C18 B11 B16 105.6(4)
C17 B11 B16 105.8(4)
C18 B11 B12 106.4(4)
C17 B11 B12 58.4(3)
B16 B11 B12 60.3(4)
C18 B11 B15 58.7(3)
C17 B11 B15 107.1(4)
B16 B11 B15 60.3(4)
B12 B11 B15 108.8(5)
C18 B11 H11 123.3
C17 B11 H11 123.0
B16 B11 H11 122.7
B12 B11 H11 121.8
B15 B11 H11 121.4
C17 B12 B11 59.7(3)
C17 B12 B16 106.2(4)
B11 B12 B16 59.5(4)
C17 B12 B17 105.7(4)
B11 B12 B17 107.4(5)
B16 B12 B17 60.0(4)
C17 B12 B13 58.4(3)
B11 B12 B13 107.5(4)
B16 B12 B13 108.0(5)
B17 B12 B13 60.2(4)
C17 B12 H12 123.6
B11 B12 H12 121.9
B16 B12 H12 122.0
B17 B12 H12 122.3
B13 B12 H12 121.8
C17 B13 B18 106.0(5)
C17 B13 B17 105.2(5)
B18 B13 B17 60.3(4)
C17 B13 B12 58.5(3)
B18 B13 B12 107.7(5)
B17 B13 B12 59.5(4)
C17 B13 B14 59.5(3)
B18 B13 B14 59.7(4)
B17 B13 B14 107.7(5)
B12 B13 B14 107.4(4)
C17 B13 H13 123.8
B18 B13 H13 122.0
B17 B13 H13 122.4
B12 B13 H13 122.1
B14 B13 H13 121.7
C18 B14 C17 59.8(3)
C18 B14 B19 58.3(4)
C17 B14 B19 106.6(4)
C18 B14 B18 104.9(5)
C17 B14 B18 104.8(4)
B19 B14 B18 60.3(4)
C18 B14 B13 105.9(4)
C17 B14 B13 57.9(3)
B19 B14 B13 108.4(5)
B18 B14 B13 59.7(4)
C18 B14 H14 123.5
C17 B14 H14 123.4
B19 B14 H14 121.6
B18 B14 H14 123.3
B13 B14 H14 122.3
C18 B15 B16 105.2(5)
C18 B15 B11 59.1(3)
B16 B15 B11 59.4(4)
C18 B15 B20 105.2(5)
B16 B15 B20 60.4(4)
B11 B15 B20 107.7(5)
C18 B15 B19 57.8(4)
B16 B15 B19 108.3(5)
B11 B15 B19 107.1(5)
B20 B15 B19 60.6(4)
C18 B15 H15 124.5
B16 B15 H15 122.1
B11 B15 H15 122.1
B20 B15 H15 121.9
B19 B15 H15 121.8
B11 B16 B12 60.2(4)
B11 B16 B17 108.0(5)
B12 B16 B17 60.1(4)
B11 B16 B15 60.3(4)
B12 B16 B15 108.8(5)
B17 B16 B15 108.2(5)
B11 B16 B20 107.9(5)
B12 B16 B20 108.4(5)
B17 B16 B20 60.1(4)
B15 B16 B20 59.8(4)
B11 B16 H16 121.7
B12 B16 H16 121.3
B17 B16 H16 121.7
B15 B16 H16 121.4
B20 B16 H16 121.8
B16 B17 B12 59.9(4)
B16 B17 B20 60.3(4)
B12 B17 B20 108.3(5)
B16 B17 B13 108.0(5)
B12 B17 B13 60.2(4)
B20 B17 B13 108.0(5)
B16 B17 B18 107.7(5)
B12 B17 B18 107.8(5)
B20 B17 B18 59.9(5)
B13 B17 B18 59.6(4)
B16 B17 H17 121.7
B12 B17 H17 121.6
B20 B17 H17 121.5
B13 B17 H17 121.7
B18 B17 H17 122.1
B14 B18 B13 60.5(4)
B14 B18 B19 59.5(4)
B13 B18 B19 108.3(5)
B14 B18 B20 108.1(5)
B13 B18 B20 108.4(5)
B19 B18 B20 60.5(4)
B14 B18 B17 108.2(5)
B13 B18 B17 60.1(4)
B19 B18 B17 108.1(5)
B20 B18 B17 59.9(4)
B14 B18 H18 121.8
B13 B18 H18 121.3
B19 B18 H18 121.7
B20 B18 H18 121.5
B17 B18 H18 121.7
C18 B19 B14 59.2(4)
C18 B19 B18 105.6(5)
B14 B19 B18 60.2(4)
C18 B19 B15 59.1(4)
B14 B19 B15 108.3(5)
B18 B19 B15 107.6(5)
C18 B19 B20 105.2(5)
B14 B19 B20 108.2(5)
B18 B19 B20 59.9(5)
B15 B19 B20 59.5(4)
C18 B19 H19 124.0
B14 B19 H19 121.1
B18 B19 H19 122.3
B15 B19 H19 121.8
B20 B19 H19 122.4
B15 B20 B17 107.8(5)
B15 B20 B18 107.7(5)
B17 B20 B18 60.2(4)
B15 B20 B16 59.8(4)
B17 B20 B16 59.6(4)
B18 B20 B16 107.5(6)
B15 B20 B19 59.9(4)
B17 B20 B19 107.7(6)
B18 B20 B19 59.6(4)
B16 B20 B19 107.3(5)
B15 B20 H20 121.8
B17 B20 H20 121.7
B18 B20 H20 121.9
B16 B20 H20 122.2
B19 B20 H20 122.1
O1 C1 C6 118.4(5)
O1 C1 C2 125.2(5)
C6 C1 C2 116.4(6)
C7 C2 C3 114.7(7)
C7 C2 C1 126.0(7)
C3 C2 C1 119.3(6)
C3 C2 C7' 115.9(12)
C1 C2 C7' 124.0(12)
C4 C3 C2 121.9(7)
C4 C3 H3 119.1
C2 C3 H3 119.1
C3 C4 C5 119.0(7)
C3 C4 H4 120.5
C5 C4 H4 120.5
C6 C5 C4 120.7(7)
C6 C5 H5 119.6
C4 C5 H5 119.6
C5 C6 C1 122.7(7)
C5 C6 H6 118.7
C1 C6 H6 118.7
C19' C17 B13 117(2)
C19 C17 B13 123.1(19)
C19' C17 B12 124(2)
C19 C17 B12 118.5(16)
B13 C17 B12 63.1(4)
C19' C17 C18 120(3)
C19 C17 C18 120(2)
B13 C17 C18 109.2(4)
B12 C17 C18 109.3(4)
C19' C17 B11 124.1(16)
C19 C17 B11 115.1(12)
B13 C17 B11 113.0(4)
B12 C17 B11 61.9(3)
C18 C17 B11 59.8(3)
C19' C17 B14 113.1(13)
C19 C17 B14 121.8(11)
B13 C17 B14 62.6(4)
B12 C17 B14 113.6(4)
C18 C17 B14 59.3(3)
B11 C17 B14 110.8(4)
C25 C18 B19 122.8(4)
C25 C18 B14 120.1(4)
B19 C18 B14 62.4(4)
C25 C18 B15 119.2(5)
B19 C18 B15 63.1(4)
B14 C18 B15 114.1(5)
C25 C18 C17 118.3(4)
B19 C18 C17 110.8(4)
B14 C18 C17 60.9(3)
B15 C18 C17 110.5(4)
C25 C18 B11 114.8(4)
B19 C18 B11 113.9(4)
B14 C18 B11 112.7(4)
B15 C18 B11 62.2(4)
C17 C18 B11 60.5(3)
N2 C25 C18 116.8(4)
N2 C25 H25A 108.1
C18 C25 H25A 108.1
N2 C25 H25B 108.1
C18 C25 H25B 108.1
H25A C25 H25B 107.3
C25 N2 Pd1 110.1(3)
C25 N2 H2A 106(4)
Pd1 N2 H2A 114(4)
C25 N2 H2B 110(4)
Pd1 N2 H2B 106(4)
H2A N2 H2B 110(6)
C1 O1 Pd1 123.8(3)
B2' Pd1 N1' 88.0(6)
B2 Pd1 N1 85.8(4)
B2' Pd1 N2 92.8(5)
N1' Pd1 N2 176.3(6)
B2 Pd1 N2 95.0(3)
N1 Pd1 N2 173.1(3)
B2' Pd1 O1 179.2(11)
N1' Pd1 O1 92.7(3)
B2 Pd1 O1 178.4(4)
N1 Pd1 O1 92.6(2)
N2 Pd1 O1 86.59(17)
N1 C7 C2 129.0(10)
N1 C7 H7 115.5
C2 C7 H7 115.5
C7 N1 C8 115.2(8)
C7 N1 Pd1 123.2(6)
C8 N1 Pd1 121.5(6)
N1 C8 C9 108.7(7)
N1 C8 H8A 110.0
C9 C8 H8A 110.0
N1 C8 H8B 110.0
C9 C8 H8B 110.0
H8A C8 H8B 108.3
C8 C9 B3 119.5(8)
C8 C9 B4 121.0(8)
B3 C9 B4 64.1(7)
C8 C9 C10 119.9(7)
B3 C9 C10 112.9(7)
B4 C9 C10 60.3(6)
C8 C9 B1 115.2(8)
B3 C9 B1 114.9(8)
B4 C9 B1 112.5(8)
C10 C9 B1 61.0(6)
C8 C9 B2 115.6(7)
B3 C9 B2 65.0(11)
B4 C9 B2 116.6(9)
C10 C9 B2 111.7(9)
B1 C9 B2 61.3(10)
C11 C10 B9 122.6(7)
C11 C10 C9 120.8(7)
B9 C10 C9 108.6(7)
C11 C10 B5 120.0(8)
B9 C10 B5 61.5(7)
C9 C10 B5 108.9(7)
C11 C10 B4 120.8(8)
B9 C10 B4 61.8(7)
C9 C10 B4 59.8(6)
B5 C10 B4 111.9(8)
C11 C10 B1 116.6(8)
B9 C10 B1 112.3(8)
C9 C10 B1 60.0(6)
B5 C10 B1 62.4(7)
B4 C10 B1 111.2(7)
C9 B1 C10 58.9(5)
C9 B1 B2 59.7(6)
C10 B1 B2 108.6(9)
C9 B1 B6 104.9(8)
C10 B1 B6 105.9(9)
B2 B1 B6 60.6(7)
C9 B1 B5 104.6(8)
C10 B1 B5 57.9(7)
B2 B1 B5 109.7(9)
B6 B1 B5 60.4(7)
C9 B1 H1 124.3
C10 B1 H1 122.8
B2 B1 H1 119.9
B6 B1 H1 122.8
B5 B1 H1 122.4
C9 B2 B1 59.0(8)
C9 B2 B6 104.0(11)
B1 B2 B6 60.0(10)
C9 B2 B7 101.7(9)
B1 B2 B7 107.4(10)
B6 B2 B7 60.3(7)
C9 B2 B3 56.6(7)
B1 B2 B3 106.2(8)
B6 B2 B3 106.2(9)
B7 B2 B3 58.0(9)
C9 B2 Pd1 108.3(7)
B1 B2 Pd1 114.2(13)
B6 B2 Pd1 135.6(11)
B7 B2 Pd1 137.0(14)
B3 B2 Pd1 116.8(12)
C9 B3 B7 105.1(8)
C9 B3 B8 103.6(8)
B7 B3 B8 60.2(8)
C9 B3 B4 58.0(6)
B7 B3 B4 106.8(9)
B8 B3 B4 58.6(8)
C9 B3 B2 58.4(7)
B7 B3 B2 60.6(7)
B8 B3 B2 107.7(10)
B4 B3 B2 106.4(10)
C9 B3 H3A 125.0
B7 B3 H3A 122.0
B8 B3 H3A 123.0
B4 B3 H3A 123.0
B2 B3 H3A 121.7
C9 B4 C10 59.9(6)
C9 B4 B9 106.3(8)
C10 B4 B9 58.9(6)
C9 B4 B8 105.0(8)
C10 B4 B8 107.0(9)
B9 B4 B8 61.0(7)
C9 B4 B3 57.9(6)
C10 B4 B3 107.5(8)
B9 B4 B3 109.5(9)
B8 B4 B3 60.5(8)
C9 B4 H4A 124.0
C10 B4 H4A 122.3
B9 B4 H4A 121.3
B8 B4 H4A 122.3
B3 B4 H4A 121.4
C10 B5 B9 59.1(7)
C10 B5 B1 59.7(6)
B9 B5 B1 108.2(9)
C10 B5 B6 106.5(10)
B9 B5 B6 108.8(8)
B1 B5 B6 59.4(7)
C10 B5 B10 106.3(8)
B9 B5 B10 60.6(5)
B1 B5 B10 107.4(8)
B6 B5 B10 60.0(5)
C10 B5 H5A 123.2
B9 B5 H5A 121.1
B1 B5 H5A 121.9
B6 B5 H5A 121.9
B10 B5 H5A 122.1
B1 B6 B2 59.4(9)
B1 B6 B5 60.2(8)
B2 B6 B5 108.6(10)
B1 B6 B10 108.0(9)
B2 B6 B10 109.3(10)
B5 B6 B10 60.0(5)
B1 B6 B7 107.6(11)
B2 B6 B7 61.2(11)
B5 B6 B7 107.7(9)
B10 B6 B7 59.7(5)
B1 B6 H6A 122.2
B2 B6 H6A 120.8
B5 B6 H6A 121.7
B10 B6 H6A 121.4
B7 B6 H6A 121.8
B3 B7 B8 60.3(8)
B3 B7 B10 107.7(9)
B8 B7 B10 59.0(5)
B3 B7 B6 107.4(9)
B8 B7 B6 106.2(8)
B10 B7 B6 59.5(5)
B3 B7 B2 61.4(8)
B8 B7 B2 108.4(9)
B10 B7 B2 106.9(10)
B6 B7 B2 58.5(10)
B3 B7 H7A 121.1
B8 B7 H7A 122.2
B10 B7 H7A 122.5
B6 B7 H7A 123.1
B2 B7 H7A 121.7
B4 B8 B10 107.7(8)
B4 B8 B9 59.2(7)
B10 B8 B9 60.3(6)
B4 B8 B7 108.2(9)
B10 B8 B7 60.5(6)
B9 B8 B7 108.6(8)
B4 B8 B3 61.0(7)
B10 B8 B3 108.3(8)
B9 B8 B3 108.5(9)
B7 B8 B3 59.5(8)
B4 B8 H8 121.8
B10 B8 H8 121.5
B9 B8 H8 121.6
B7 B8 H8 121.5
B3 B8 H8 121.3
C10 B9 B5 59.4(7)
C10 B9 B4 59.3(6)
B5 B9 B4 108.1(8)
C10 B9 B10 106.9(7)
B5 B9 B10 61.0(5)
B4 B9 B10 107.4(8)
C10 B9 B8 106.4(8)
B5 B9 B8 108.5(7)
B4 B9 B8 59.8(8)
B10 B9 B8 59.4(5)
C10 B9 H9 123.1
B5 B9 H9 121.0
B4 B9 H9 121.9
B10 B9 H9 122.0
B8 B9 H9 122.2
B8 B10 B9 60.3(7)
B8 B10 B5 107.1(9)
B9 B10 B5 58.4(6)
B8 B10 B6 108.4(8)
B9 B10 B6 107.0(8)
B5 B10 B6 59.9(7)
B8 B10 B7 60.4(7)
B9 B10 B7 108.6(8)
B5 B10 B7 108.5(8)
B6 B10 B7 60.8(6)
B8 B10 H10 121.6
B9 B10 H10 122.4
B5 B10 H10 122.5
B6 B10 H10 121.6
B7 B10 H10 120.7
C12 C11 C16 116.6(9)
C12 C11 C10 121.9(8)
C16 C11 C10 121.3(8)
C11 C12 C13 122.6(9)
C11 C12 H12A 118.7
C13 C12 H12A 118.7
C14 C13 C12 116.4(9)
C14 C13 H13A 121.8
C12 C13 H13A 121.8
C13 C14 C15 126.0(10)
C13 C14 H14A 117.0
C15 C14 H14A 117.0
C14 C15 C16 116.2(10)
C14 C15 H15A 121.9
C16 C15 H15A 121.9
C11 C16 C15 121.5(10)
C11 C16 H16A 119.3
C15 C16 H16A 119.3
N1' C7' C2 129(2)
N1' C7' H7' 115.3
C2 C7' H7' 115.3
C7' N1' C8' 119.0(16)
C7' N1' Pd1 122.4(14)
C8' N1' Pd1 118.5(10)
N1' C8' C9' 108.6(12)
N1' C8' H8'1 110.0
C9' C8' H8'1 110.0
N1' C8' H8'2 110.0
C9' C8' H8'2 110.0
H8'1 C8' H8'2 108.3
C8' C9' C10' 121.6(12)
C8' C9' B1' 117.3(16)
C10' C9' B1' 61.2(8)
C8' C9' B4' 121.0(14)
C10' C9' B4' 60.5(8)
B1' C9' B4' 112.2(12)
C8' C9' B2' 115.2(12)
C10' C9' B2' 112.0(13)
B1' C9' B2' 61.4(14)
B4' C9' B2' 115.4(16)
C8' C9' B3' 119.1(15)
C10' C9' B3' 111.3(14)
B1' C9' B3' 113.1(14)
B4' C9' B3' 62.7(11)
B2' C9' B3' 64.0(15)
C11' C10' C9' 118.4(13)
C11' C10' B9' 122.3(12)
C9' C10' B9' 109.8(12)
C11' C10' B5' 123.6(13)
C9' C10' B5' 108.6(12)
B9' C10' B5' 61.0(10)
C11' C10' B4' 117.8(13)
C9' C10' B4' 61.0(11)
B9' C10' B4' 61.9(12)
B5' C10' B4' 111.2(13)
C11' C10' B1' 118.7(13)
C9' C10' B1' 60.1(8)
B9' C10' B1' 111.6(13)
B5' C10' B1' 61.4(13)
B4' C10' B1' 111.7(11)
C9' B1' C10' 58.6(8)
C9' B1' B5' 105.2(14)
C10' B1' B5' 58.7(11)
C9' B1' B2' 59.8(9)
C10' B1' B2' 108.5(13)
B5' B1' B2' 110.0(16)
C9' B1' B6' 105.3(14)
C10' B1' B6' 106.2(14)
B5' B1' B6' 60.3(12)
B2' B1' B6' 60.8(14)
C9' B1' H1' 124.1
C10' B1' H1' 122.8
B5' B1' H1' 121.9
B2' B1' H1' 120.0
B6' B1' H1' 122.7
C9' B2' B1' 58.8(11)
C9' B2' B6' 104.4(16)
B1' B2' B6' 60.6(17)
C9' B2' B3' 58.1(12)
B1' B2' B3' 106.2(11)
B6' B2' B3' 104.4(19)
C9' B2' B7' 101.8(17)
B1' B2' B7' 106.8(17)
B6' B2' B7' 59.4(13)
B3' B2' B7' 56.4(18)
C9' B2' Pd1 107.6(13)
B1' B2' Pd1 115(2)
B6' B2' Pd1 137(2)
B3' B2' Pd1 117(2)
B7' B2' Pd1 137(2)
C9' B3' B7' 106.9(16)
C9' B3' B8' 103.6(15)
B7' B3' B8' 61.3(15)
C9' B3' B4' 58.6(10)
B7' B3' B4' 107.8(19)
B8' B3' B4' 57.4(14)
C9' B3' B2' 58.0(11)
B7' B3' B2' 62.9(16)
B8' B3' B2' 109.8(18)
B4' B3' B2' 107.1(14)
C9' B3' H3' 124.9
B7' B3' H3' 120.1
B8' B3' H3' 122.8
B4' B3' H3' 123.2
B2' B3' H3' 120.5
C10' B4' B8' 107.1(15)
C10' B4' C9' 58.5(9)
B8' B4' C9' 106.4(15)
C10' B4' B9' 58.6(12)
B8' B4' B9' 60.7(13)
C9' B4' B9' 105.3(13)
C10' B4' B3' 106.5(13)
B8' B4' B3' 60.9(17)
C9' B4' B3' 58.7(12)
B9' B4' B3' 108.6(17)
C10' B4' H4' 123.1
B8' B4' H4' 121.5
C9' B4' H4' 123.9
B9' B4' H4' 122.2
B3' B4' H4' 121.6
C10' B5' B9' 59.4(13)
C10' B5' B1' 59.9(11)
B9' B5' B1' 109.0(17)
C10' B5' B6' 107.6(16)
B9' B5' B6' 109.1(11)
B1' B5' B6' 60.9(13)
C10' B5' B10' 106.8(13)
B9' B5' B10' 60.8(7)
B1' B5' B10' 108.5(14)
B6' B5' B10' 59.6(7)
C10' B5' H5' 122.8
B9' B5' H5' 120.9
B1' B5' H5' 120.9
B6' B5' H5' 121.4
B10' B5' H5' 122.0
B10' B6' B5' 60.7(7)
B10' B6' B1' 107.7(13)
B5' B6' B1' 58.9(13)
B10' B6' B2' 109.9(18)
B5' B6' B2' 107.1(16)
B1' B6' B2' 58.6(14)
B10' B6' B7' 59.4(7)
B5' B6' B7' 107.5(12)
B1' B6' B7' 107.6(19)
B2' B6' B7' 62(2)
B10' B6' H6' 121.0
B5' B6' H6' 122.5
B1' B6' H6' 123.0
B2' B6' H6' 120.9
B7' B6' H6' 121.4
B3' B7' B10' 108.0(16)
B3' B7' B8' 60.3(17)
B10' B7' B8' 59.2(7)
B3' B7' B6' 107(2)
B10' B7' B6' 59.2(7)
B8' B7' B6' 105.7(11)
B3' B7' B2' 60.7(15)
B10' B7' B2' 106.4(17)
B8' B7' B2' 107(2)
B6' B7' B2' 58.2(18)
B3' B7' H7'1 121.1
B10' B7' H7'1 122.3
B8' B7' H7'1 122.5
B6' B7' H7'1 123.5
B2' B7' H7'1 122.5
B4' B8' B9' 60.7(14)
B4' B8' B10' 109.5(14)
B9' B8' B10' 60.8(7)
B4' B8' B3' 61.8(14)
B9' B8' B3' 109.3(19)
B10' B8' B3' 107.0(16)
B4' B8' B7' 109(2)
B9' B8' B7' 108.8(12)
B10' B8' B7' 59.8(7)
B3' B8' B7' 58.4(16)
B4' B8' H8'A 120.1
B9' B8' H8'A 120.7
B10' B8' H8'A 121.7
B3' B8' H8'A 122.0
B7' B8' H8'A 122.1
C10' B9' B5' 59.7(13)
C10' B9' B4' 59.5(12)
B5' B9' B4' 108.2(18)
C10' B9' B8' 106.0(17)
B5' B9' B8' 108.9(11)
B4' B9' B8' 58.5(14)
C10' B9' B10' 107.6(13)
B5' B9' B10' 61.5(7)
B4' B9' B10' 107.1(14)
B8' B9' B10' 59.9(7)
C10' B9' H9' 122.8
B5' B9' H9' 120.6
B4' B9' H9' 122.5
B8' B9' H9' 122.5
B10' B9' H9' 121.5
B8' B10' B6' 108.7(14)
B8' B10' B7' 61.0(10)
B6' B10' B7' 61.3(8)
B8' B10' B9' 59.3(9)
B6' B10' B9' 106.7(13)
B7' B10' B9' 108.4(14)
B8' B10' B5' 105.4(13)
B6' B10' B5' 59.7(9)
B7' B10' B5' 108.3(13)
B9' B10' B5' 57.8(8)
B8' B10' H10' 122.1
B6' B10' H10' 121.3
B7' B10' H10' 120.3
B9' B10' H10' 122.9
B5' B10' H10' 123.4
C16' C11' C12' 118.1(14)
C16' C11' C10' 121.6(11)
C12' C11' C10' 119.7(11)
C11' C12' C13' 121.1(15)
C11' C12' H12' 119.5
C13' C12' H12' 119.5
C14' C13' C12' 114.0(15)
C14' C13' H13' 123.0
C12' C13' H13' 123.0
C15' C14' C13' 127.8(17)
C15' C14' H14' 116.1
C13' C14' H14' 116.1
C14' C15' C16' 118.9(16)
C14' C15' H15' 120.6
C16' C15' H15' 120.6
C11' C16' C15' 117.4(15)
C11' C16' H16' 121.3
C15' C16' H16' 121.3
C24 C19 C20 117.6(10)
C24 C19 C17 121.5(13)
C20 C19 C17 120.9(13)
C19 C20 C21 119.4(11)
C19 C20 H20A 120.3
C21 C20 H20A 120.3
C22 C21 C20 121.7(11)
C22 C21 H21 119.2
C20 C21 H21 119.2
C21 C22 C23 120.5(12)
C21 C22 H22 119.8
C23 C22 H22 119.8
C22 C23 C24 119.3(12)
C22 C23 H23 120.3
C24 C23 H23 120.3
C19 C24 C23 121.5(11)
C19 C24 H24 119.3
C23 C24 H24 119.3
C20' C19' C24' 117.8(13)
C20' C19' C17 121.5(18)
C24' C19' C17 120.2(18)
C19' C20' C21' 122.7(13)
C19' C20' H20' 118.7
C21' C20' H20' 118.7
C22' C21' C20' 117.4(14)
C22' C21' H21' 121.3
C20' C21' H21' 121.3
C21' C22' C23' 122.4(15)
C21' C22' H22' 118.8
C23' C22' H22' 118.8
C22' C23' C24' 121.8(14)
C22' C23' H23' 119.1
C24' C23' H23' 119.1
C19' C24' C23' 117.7(13)
C19' C24' H24' 121.2
C23' C24' H24' 121.2

loop_
_geom_bond_atom_site_label_1
_geom_bond_atom_site_label_2
_geom_bond_distance
B11 C18 1.719(7)
B11 C17 1.731(8)
B11 B16 1.757(10)
B11 B12 1.769(9)
B11 B15 1.772(10)
B11 H11 1.1200
B12 C17 1.708(8)
B12 B16 1.770(10)
B12 B17 1.773(10)
B12 B13 1.786(9)
B12 H12 1.1200
B13 C17 1.706(8)
B13 B18 1.776(12)
B13 B17 1.785(10)
B13 B14 1.789(9)
B13 H13 1.1200
B14 C18 1.707(8)
B14 C17 1.735(8)
B14 B19 1.761(11)
B14 B18 1.775(10)
B14 H14 1.1200
B15 C18 1.712(8)
B15 B16 1.772(10)
B15 B20 1.773(11)
B15 B19 1.781(10)
B15 H15 1.1200
B16 B17 1.772(10)
B16 B20 1.783(11)
B16 H16 1.1200
B17 B20 1.781(12)
B17 B18 1.787(10)
B17 H17 1.1200
B18 B19 1.776(10)
B18 B20 1.782(12)
B18 H18 1.1200
B19 C18 1.690(8)
B19 B20 1.792(10)
B19 H19 1.1200
B20 H20 1.1200
C1 O1 1.287(7)
C1 C6 1.416(8)
C1 C2 1.433(8)
C2 C7 1.405(10)
C2 C3 1.422(8)
C2 C7' 1.457(15)
C3 C4 1.361(10)
C3 H3 0.9500
C4 C5 1.401(11)
C4 H4 0.9500
C5 C6 1.362(10)
C5 H5 0.9500
C6 H6 0.9500
C17 C19' 1.487(14)
C17 C19 1.495(11)
C17 C18 1.716(7)
C18 C25 1.524(7)
C25 N2 1.452(7)
C25 H25A 0.9900
C25 H25B 0.9900
N2 Pd1 2.080(5)
N2 H2A 0.84(4)
N2 H2B 0.84(4)
O1 Pd1 2.108(4)
Pd1 B2' 1.96(3)
Pd1 N1' 2.00(2)
Pd1 B2 2.009(14)
Pd1 N1 2.021(10)
C7 N1 1.296(10)
C7 H7 0.9500
N1 C8 1.470(9)
C8 C9 1.525(10)
C8 H8A 0.9900
C8 H8B 0.9900
C9 B3 1.687(15)
C9 B4 1.689(13)
C9 C10 1.690(11)
C9 B1 1.709(14)
C9 B2 1.720(11)
C10 C11 1.507(12)
C10 B9 1.689(14)
C10 B5 1.693(17)
C10 B4 1.697(14)
C10 B1 1.727(14)
B1 B2 1.75(3)
B1 B6 1.758(19)
B1 B5 1.77(2)
B1 H1 1.1200
B2 B6 1.77(2)
B2 B7 1.82(2)
B2 B3 1.83(2)
B3 B7 1.77(2)
B3 B8 1.783(19)
B3 B4 1.792(16)
B3 H3A 1.1200
B4 B9 1.740(18)
B4 B8 1.75(2)
B4 H4A 1.1200
B5 B9 1.730(17)
B5 B6 1.776(16)
B5 B10 1.777(12)
B5 H5A 1.1200
B6 B10 1.778(12)
B6 B7 1.801(16)
B6 H6A 1.1200
B7 B8 1.781(19)
B7 B10 1.782(12)
B7 H7A 1.1200
B8 B10 1.755(13)
B8 B9 1.770(17)
B8 H8 1.1200
B9 B10 1.770(12)
B9 H9 1.1200
B10 H10 1.1200
C11 C12 1.375(11)
C11 C16 1.400(11)
C12 C13 1.410(10)
C12 H12A 0.9500
C13 C14 1.318(11)
C13 H13A 0.9500
C14 C15 1.355(11)
C14 H14A 0.9500
C15 C16 1.415(11)
C15 H15A 0.9500
C16 H16A 0.9500
C7' N1' 1.286(16)
C7' H7' 0.9500
N1' C8' 1.476(15)
C8' C9' 1.529(15)
C8' H8'1 0.9900
C8' H8'2 0.9900
C9' C10' 1.676(16)
C9' B1' 1.703(19)
C9' B4' 1.72(3)
C9' B2' 1.720(17)
C9' B3' 1.72(3)
C10' C11' 1.502(16)
C10' B9' 1.70(3)
C10' B5' 1.70(3)
C10' B4' 1.71(2)
C10' B1' 1.721(19)
B1' B5' 1.75(3)
B1' B2' 1.75(4)
B1' B6' 1.78(3)
B1' H1' 1.1200
B2' B6' 1.79(4)
B2' B3' 1.82(3)
B2' B7' 1.86(5)
B3' B7' 1.74(4)
B3' B8' 1.78(5)
B3' B4' 1.79(2)
B3' H3' 1.1200
B4' B8' 1.71(4)
B4' B9' 1.75(3)
B4' H4' 1.1200
B5' B9' 1.72(2)
B5' B6' 1.77(2)
B5' B10' 1.790(15)
B5' H5' 1.1200
B6' B10' 1.771(15)
B6' B7' 1.81(2)
B6' H6' 1.1200
B7' B10' 1.775(15)
B7' B8' 1.79(2)
B7' H7'1 1.1200
B8' B9' 1.75(2)
B8' B10' 1.763(15)
B8' H8'A 1.1200
B9' B10' 1.778(15)
B9' H9' 1.1200
B10' H10' 1.1200
C11' C16' 1.395(13)
C11' C12' 1.402(14)
C12' C13' 1.415(14)
C12' H12' 0.9500
C13' C14' 1.338(14)
C13' H13' 0.9500
C14' C15' 1.275(14)
C14' H14' 0.9500
C15' C16' 1.412(14)
C15' H15' 0.9500
C16' H16' 0.9500
C19 C24 1.389(11)
C19 C20 1.390(12)
C20 C21 1.405(12)
C20 H20A 0.9500
C21 C22 1.343(12)
C21 H21 0.9500
C22 C23 1.352(13)
C22 H22 0.9500
C23 C24 1.407(12)
C23 H23 0.9500
C24 H24 0.9500
C19' C20' 1.383(13)
C19' C24' 1.398(13)
C20' C21' 1.404(14)
C20' H20' 0.9500
C21' C22' 1.328(14)
C21' H21' 0.9500
C22' C23' 1.342(14)
C22' H22' 0.9500
C23' C24' 1.405(14)
C23' H23' 0.9500
C24' H24' 0.9500
